data_4510124
loop_
_publ_author_name
'Yang, Weiting'
'Yi, Fei-Yan'
'Tian, Tao'
'Tian, Wan-Guo'
'Sun, Zhong-Ming'

_publ_section_title
;
 Structural Variation within Heterometallic Uranyl Hybrids Based on
 Flexible Alkyldiphosphonate Ligands
;
_journal_issue 3
_journal_name_full 'Crystal Growth &amp; Design'
_journal_page_first 1366
_journal_paper_doi 10.1021/cg401850v
_journal_volume 14
_journal_year 2014
_chemical_formula_sum 'C13 H14 N2 O8 P2 U Zn'
_chemical_formula_weight 691.60
_chemical_name_systematic
; 
 ? 
;
_space_group_IT_number 14
_symmetry_space_group_name_Hall '-P 2ybc'
_symmetry_space_group_name_H-M 'P 1 21/c 1'
_atom_sites_solution_hydrogens geom
_atom_sites_solution_primary direct
_atom_sites_solution_secondary difmap
_audit_creation_method SHELXL-97
_cell_angle_alpha 90.00
_cell_angle_beta 100.692(3)
_cell_angle_gamma 90.00
_cell_formula_units_Z 4
_cell_length_a 8.635(2)
_cell_length_b 10.233(2)
_cell_length_c 20.868(5)
_cell_measurement_temperature 273(2)
_cell_volume 1811.9(7)
_computing_structure_refinement 'SHELXL-97 (Sheldrick, 1997)'
_computing_structure_solution 'SHELXS-97 (Sheldrick, 1990)'
_diffrn_ambient_temperature 273(2)
_diffrn_measured_fraction_theta_full 0.996
_diffrn_measured_fraction_theta_max 0.996
_diffrn_radiation_monochromator graphite
_diffrn_radiation_source 'fine-focus sealed tube'
_diffrn_radiation_type MoK\a
_diffrn_radiation_wavelength 0.71073
_diffrn_reflns_av_R_equivalents 0.0276
_diffrn_reflns_av_sigmaI/netI 0.0330
_diffrn_reflns_limit_h_max 10
_diffrn_reflns_limit_h_min -5
_diffrn_reflns_limit_k_max 11
_diffrn_reflns_limit_k_min -12
_diffrn_reflns_limit_l_max 25
_diffrn_reflns_limit_l_min -25
_diffrn_reflns_number 9842
_diffrn_reflns_theta_full 26.17
_diffrn_reflns_theta_max 26.17
_diffrn_reflns_theta_min 1.99
_exptl_absorpt_coefficient_mu 10.473
_exptl_absorpt_correction_T_max 0.65
_exptl_absorpt_correction_T_min 0.57
_exptl_absorpt_correction_type multi-scan
_exptl_absorpt_process_details sadabs
_exptl_crystal_density_diffrn 2.536
_exptl_crystal_density_method 'not measured'
_exptl_crystal_F_000 1288
_exptl_crystal_size_max 0.20
_exptl_crystal_size_mid 0.15
_exptl_crystal_size_min 0.075
_refine_diff_density_max 1.120
_refine_diff_density_min -0.888
_refine_diff_density_rms 0.137
_refine_ls_extinction_method none
_refine_ls_goodness_of_fit_ref 1.025
_refine_ls_hydrogen_treatment mixed
_refine_ls_matrix_type full
_refine_ls_number_parameters 244
_refine_ls_number_reflns 3620
_refine_ls_number_restraints 0
_refine_ls_restrained_S_all 1.025
_refine_ls_R_factor_all 0.0337
_refine_ls_R_factor_gt 0.0254
_refine_ls_shift/su_max 0.008
_refine_ls_shift/su_mean 0.001
_refine_ls_structure_factor_coef Fsqd
_refine_ls_weighting_details 'calc w=1/[\s^2^(Fo^2^)+(0.0257P)^2^+2.5894P] where P=(Fo^2^+2Fc^2^)/3'
_refine_ls_weighting_scheme calc
_refine_ls_wR_factor_gt 0.0564
_refine_ls_wR_factor_ref 0.0595
_reflns_number_gt 3008
_reflns_number_total 3620
_reflns_threshold_expression >2sigma(I)
_cod_data_source_file cg401850v_si_002.cif
_cod_data_source_block PC3P-bipy2
_cod_original_cell_volume 1811.8(7)
_cod_original_sg_symbol_H-M P21/c
_cod_database_code 4510124

loop_
_symmetry_equiv_pos_as_xyz
'x, y, z'
'-x, y+1/2, -z+1/2'
'-x, -y, -z'
'x, -y-1/2, z-1/2'

loop_
_atom_site_label
_atom_site_type_symbol
_atom_site_fract_x
_atom_site_fract_y
_atom_site_fract_z
_atom_site_U_iso_or_equiv
_atom_site_adp_type
_atom_site_occupancy
_atom_site_symmetry_multiplicity
_atom_site_calc_flag
_atom_site_refinement_flags
U1 U 0.74517(2) -0.002727(16) 0.235237(8) 0.01363(7) Uani 1 1 d .
Zn1 Zn 0.20494(8) 0.12440(6) 0.37018(3) 0.02603(15) Uani 1 1 d .
P1 P 0.36475(15) 0.14883(12) 0.25300(6) 0.0178(3) Uani 1 1 d .
P2 P 0.07121(15) -0.20242(12) 0.21057(6) 0.0166(3) Uani 1 1 d .
O1 O 0.7774(5) -0.0064(3) 0.32172(18) 0.0282(9) Uani 1 1 d .
O2 O 0.7126(5) 0.0006(3) 0.14843(18) 0.0267(8) Uani 1 1 d .
O3 O 0.3613(4) 0.2939(3) 0.26810(19) 0.0298(9) Uani 1 1 d .
O4 O 0.5192(4) 0.1091(3) 0.23338(18) 0.0268(8) Uani 1 1 d .
O5 O 0.3349(4) 0.0700(4) 0.31123(17) 0.0283(9) Uani 1 1 d .
O6 O -0.0134(4) -0.0959(3) 0.24205(16) 0.0208(8) Uani 1 1 d .
O7 O -0.0334(4) -0.2580(4) 0.14980(17) 0.0276(9) Uani 1 1 d .
O8 O 0.1286(4) -0.3081(3) 0.26134(17) 0.0220(8) Uani 1 1 d .
N1 N 0.1689(5) -0.0341(4) 0.4259(2) 0.0235(10) Uani 1 1 d .
N2 N 0.3352(5) 0.1825(4) 0.4585(2) 0.0269(10) Uani 1 1 d .
C1 C 0.2134(6) 0.1171(5) 0.1835(2) 0.0218(11) Uani 1 1 d .
H1A H 0.1127 0.1165 0.1978 0.026 Uiso 1 1 calc R
H1B H 0.2115 0.1890 0.1531 0.026 Uiso 1 1 calc R
C2 C 0.2294(7) -0.0105(5) 0.1472(3) 0.0252(12) Uani 1 1 d .
H2A H 0.1377 -0.0191 0.1127 0.030 Uiso 1 1 calc R
H2B H 0.3208 -0.0031 0.1266 0.030 Uiso 1 1 calc R
C3 C 0.2457(6) -0.1364(5) 0.1874(2) 0.0192(11) Uani 1 1 d .
H3A H 0.3222 -0.1207 0.2270 0.023 Uiso 1 1 calc R
H3B H 0.2894 -0.2029 0.1628 0.023 Uiso 1 1 calc R
C4 C 0.0866(7) -0.1397(5) 0.4059(3) 0.0321(13) Uani 1 1 d .
H4A H 0.0469 -0.1499 0.3616 0.039 Uiso 1 1 calc R
C5 C 0.0575(8) -0.2353(6) 0.4485(3) 0.0473(17) Uani 1 1 d .
H5A H 0.0021 -0.3105 0.4332 0.057 Uiso 1 1 calc R
C6 C 0.1119(9) -0.2173(6) 0.5138(3) 0.0491(18) Uani 1 1 d .
H6A H 0.0894 -0.2782 0.5439 0.059 Uiso 1 1 calc R
C7 C 0.2001(8) -0.1084(6) 0.5344(3) 0.0387(15) Uani 1 1 d .
H7A H 0.2397 -0.0958 0.5786 0.046 Uiso 1 1 calc R
C8 C 0.2294(7) -0.0186(5) 0.4897(3) 0.0252(12) Uani 1 1 d .
C9 C 0.3282(6) 0.0999(5) 0.5071(3) 0.0264(12) Uani 1 1 d .
C10 C 0.4135(7) 0.1221(6) 0.5690(3) 0.0329(14) Uani 1 1 d .
H10A H 0.4089 0.0626 0.6023 0.039 Uiso 1 1 calc R
C11 C 0.5054(7) 0.2325(6) 0.5812(3) 0.0393(15) Uani 1 1 d .
H11A H 0.5621 0.2490 0.6229 0.047 Uiso 1 1 calc R
C12 C 0.5119(8) 0.3177(6) 0.5311(3) 0.0472(18) Uani 1 1 d .
H12A H 0.5740 0.3925 0.5378 0.057 Uiso 1 1 calc R
C13 C 0.4243(9) 0.2898(6) 0.4704(3) 0.0461(17) Uani 1 1 d .
H13A H 0.4272 0.3479 0.4364 0.055 Uiso 1 1 calc R

loop_
_atom_site_aniso_label
_atom_site_aniso_U_11
_atom_site_aniso_U_22
_atom_site_aniso_U_33
_atom_site_aniso_U_23
_atom_site_aniso_U_13
_atom_site_aniso_U_12
U1 0.01244(10) 0.01013(10) 0.01823(11) -0.00006(7) 0.00263(7) 0.00092(8)
Zn1 0.0268(3) 0.0282(3) 0.0217(3) 0.0061(3) 0.0012(3) 0.0058(3)
P1 0.0137(6) 0.0129(6) 0.0269(7) 0.0001(5) 0.0040(5) 0.0029(5)
P2 0.0126(6) 0.0136(6) 0.0239(7) 0.0007(5) 0.0042(5) 0.0009(5)
O1 0.033(2) 0.034(2) 0.0187(18) 0.0029(16) 0.0077(17) 0.0030(18)
O2 0.032(2) 0.025(2) 0.0221(19) -0.0028(15) 0.0019(17) 0.0022(17)
O3 0.022(2) 0.0101(18) 0.055(3) -0.0063(17) 0.0025(18) 0.0020(16)
O4 0.0145(18) 0.0208(19) 0.045(2) -0.0028(17) 0.0061(17) 0.0033(16)
O5 0.034(2) 0.026(2) 0.026(2) 0.0035(16) 0.0065(18) 0.0042(18)
O6 0.0168(18) 0.0152(17) 0.031(2) 0.0018(15) 0.0057(15) 0.0057(15)
O7 0.025(2) 0.028(2) 0.028(2) -0.0059(16) -0.0003(17) -0.0089(17)
O8 0.0226(19) 0.0144(18) 0.031(2) 0.0044(15) 0.0100(16) 0.0033(15)
N1 0.025(2) 0.025(2) 0.020(2) 0.0044(18) 0.0016(19) 0.002(2)
N2 0.031(3) 0.023(2) 0.024(2) 0.0008(19) -0.002(2) -0.002(2)
C1 0.019(3) 0.018(3) 0.028(3) 0.003(2) 0.002(2) 0.001(2)
C2 0.028(3) 0.027(3) 0.021(3) 0.002(2) 0.006(2) -0.006(2)
C3 0.017(3) 0.015(2) 0.027(3) -0.002(2) 0.006(2) 0.003(2)
C4 0.037(3) 0.032(3) 0.022(3) 0.002(2) -0.008(3) 0.002(3)
C5 0.054(4) 0.038(4) 0.044(4) 0.003(3) -0.007(3) -0.017(3)
C6 0.064(5) 0.044(4) 0.035(4) 0.009(3) 0.000(3) -0.022(4)
C7 0.060(4) 0.036(3) 0.020(3) 0.002(3) 0.005(3) -0.009(3)
C8 0.028(3) 0.024(3) 0.023(3) 0.000(2) 0.004(2) 0.008(2)
C9 0.028(3) 0.027(3) 0.025(3) -0.003(2) 0.005(2) 0.002(3)
C10 0.040(4) 0.035(3) 0.023(3) -0.003(3) 0.004(3) -0.005(3)
C11 0.038(4) 0.047(4) 0.031(3) -0.008(3) 0.000(3) -0.002(3)
C12 0.057(5) 0.029(4) 0.050(4) -0.006(3) -0.003(4) -0.005(3)
C13 0.059(5) 0.035(4) 0.041(4) 0.009(3) 0.000(3) -0.006(3)

loop_
_atom_type_symbol
_atom_type_description
_atom_type_scat_dispersion_real
_atom_type_scat_dispersion_imag
_atom_type_scat_source
C C 0.0033 0.0016 'International Tables Vol C Tables 4.2.6.8 and 6.1.1.4'
H H 0.0000 0.0000 'International Tables Vol C Tables 4.2.6.8 and 6.1.1.4'
N N 0.0061 0.0033 'International Tables Vol C Tables 4.2.6.8 and 6.1.1.4'
O O 0.0106 0.0060 'International Tables Vol C Tables 4.2.6.8 and 6.1.1.4'
P P 0.1023 0.0942 'International Tables Vol C Tables 4.2.6.8 and 6.1.1.4'
Zn Zn 0.2839 1.4301 'International Tables Vol C Tables 4.2.6.8 and 6.1.1.4'
U U -9.6767 9.6646 'International Tables Vol C Tables 4.2.6.8 and 6.1.1.4'

loop_
_geom_angle_atom_site_label_1
_geom_angle_atom_site_label_2
_geom_angle_atom_site_label_3
_geom_angle
_geom_angle_site_symmetry_1
_geom_angle_site_symmetry_3
O1 U1 O2 179.89(18) . .
O1 U1 O4 89.99(16) . .
O2 U1 O4 90.00(15) . .
O1 U1 O8 90.16(15) . 2_655
O2 U1 O8 89.96(14) . 2_655
O4 U1 O8 87.93(12) . 2_655
O1 U1 O6 87.64(15) . 1_655
O2 U1 O6 92.38(15) . 1_655
O4 U1 O6 173.82(12) . 1_655
O8 U1 O6 86.37(12) 2_655 1_655
O1 U1 O3 89.89(15) . 2_645
O2 U1 O3 90.00(15) . 2_645
O4 U1 O3 96.91(13) . 2_645
O8 U1 O3 175.15(12) 2_655 2_645
O6 U1 O3 88.79(13) 1_655 2_645
O7 Zn1 O5 125.22(15) 2 .
O7 Zn1 N1 115.61(17) 2 .
O5 Zn1 N1 107.79(16) . .
O7 Zn1 N2 106.76(17) 2 .
O5 Zn1 N2 112.00(18) . .
N1 Zn1 N2 80.56(18) . .
O3 P1 O5 109.9(2) . .
O3 P1 O4 111.6(2) . .
O5 P1 O4 111.1(2) . .
O3 P1 C1 107.8(2) . .
O5 P1 C1 110.1(2) . .
O4 P1 C1 106.2(2) . .
O7 P2 O6 111.5(2) . .
O7 P2 O8 112.2(2) . .
O6 P2 O8 109.00(19) . .
O7 P2 C3 108.3(2) . .
O6 P2 C3 109.8(2) . .
O8 P2 C3 105.8(2) . .
P1 O3 U1 155.9(2) . 2_655
P1 O4 U1 158.3(2) . .
P1 O5 Zn1 124.8(2) . .
P2 O6 U1 141.2(2) . 1_455
P2 O7 Zn1 137.6(2) . 2_545
P2 O8 U1 137.3(2) . 2_645
C4 N1 C8 119.7(5) . .
C4 N1 Zn1 126.8(4) . .
C8 N1 Zn1 113.3(3) . .
C9 N2 C13 119.1(5) . .
C9 N2 Zn1 113.9(4) . .
C13 N2 Zn1 127.0(4) . .
C2 C1 P1 115.9(4) . .
C3 C2 C1 117.1(4) . .
C2 C3 P2 117.9(4) . .
N1 C4 C5 122.1(5) . .
C6 C5 C4 118.5(6) . .
C7 C6 C5 119.2(6) . .
C8 C7 C6 119.6(5) . .
N1 C8 C7 120.7(5) . .
N1 C8 C9 115.8(5) . .
C7 C8 C9 123.5(5) . .
N2 C9 C10 121.2(5) . .
N2 C9 C8 115.9(5) . .
C10 C9 C8 122.9(5) . .
C11 C10 C9 119.7(5) . .
C12 C11 C10 119.0(6) . .
C11 C12 C13 118.4(6) . .
N2 C13 C12 122.6(6) . .

loop_
_geom_bond_atom_site_label_1
_geom_bond_atom_site_label_2
_geom_bond_distance
_geom_bond_site_symmetry_2
U1 O1 1.775(4) .
U1 O2 1.781(4) .
U1 O4 2.256(3) .
U1 O8 2.265(3) 2_655
U1 O6 2.273(3) 1_655
U1 O3 2.271(3) 2_645
Zn1 O7 1.894(4) 2
Zn1 O5 1.896(4) .
Zn1 N1 2.052(4) .
Zn1 N2 2.061(4) .
P1 O3 1.519(3) .
P1 O5 1.520(4) .
P1 O4 1.521(3) .
P1 C1 1.792(5) .
P2 O7 1.524(4) .
P2 O6 1.527(3) .
P2 O8 1.530(3) .
P2 C3 1.797(5) .
O3 U1 2.271(3) 2_655
O6 U1 2.273(3) 1_455
O7 Zn1 1.894(4) 2_545
O8 U1 2.265(3) 2_645
N1 C4 1.318(7) .
N1 C8 1.347(7) .
N2 C9 1.330(7) .
N2 C13 1.337(7) .
C1 C2 1.529(7) .
C2 C3 1.529(7) .
C4 C5 1.375(8) .
C5 C6 1.370(9) .
C6 C7 1.374(8) .
C7 C8 1.365(7) .
C8 C9 1.489(7) .
C9 C10 1.382(7) .
C10 C11 1.377(8) .
C11 C12 1.372(9) .
C12 C13 1.380(9) .
